data_1556041
loop_
_publ_author_name
'Mastalir, Matthias'
'Pittenauer, Ernst'
'St\"oger, Berthold'
'Allmaier, G\"unter'
'Kirchner, Karl'

_publ_section_title
;
 Three Different Reactions, One Catalyst: A Cu(I) PNP Pincer Complex as
 Catalyst for C-C and C-N Cross-Couplings.
;
_journal_issue 8
_journal_name_full 'Organic letters'
_journal_page_first 2178
_journal_page_last 2181
_journal_paper_doi 10.1021/acs.orglett.7b00857
_journal_volume 19
_journal_year 2017
_chemical_formula_sum 'C19 H37 Br Cu N3 P2'
_chemical_formula_weight 512.9
_space_group_IT_number 110
_space_group_name_Hall 'I 4bw -2c'
_space_group_name_H-M_alt 'I 41 c d'
_symmetry_cell_setting tetragonal
_symmetry_Int_Tables_number 110
_symmetry_space_group_name_Hall 'I 4bw -2c'
_symmetry_space_group_name_H-M 'I 41 c d'
_audit_creation_method 'Jana2006 Version : 20/09/2016'
_cell_angle_alpha 90
_cell_angle_beta 90
_cell_angle_gamma 90
_cell_formula_units_Z 32
_cell_length_a 31.5316(10)
_cell_length_b 31.5316(10)
_cell_length_c 18.8701(12)
_cell_measurement_reflns_used 9976
_cell_measurement_temperature 100
_cell_measurement_theta_max 29.58
_cell_measurement_theta_min 2.34
_cell_volume 18761.4(15)
_diffrn_ambient_temperature 100
_diffrn_measured_fraction_theta_full 1
_diffrn_measured_fraction_theta_max 1
_diffrn_measurement_device 'four-circle diffractometer'
_diffrn_measurement_device_type 'Bruker KAPPA APEX II CCD'
_diffrn_measurement_method '\w- and \f-scans'
_diffrn_radiation_monochromator graphite
_diffrn_radiation_probe x-ray
_diffrn_radiation_source 'X-ray tube'
_diffrn_radiation_type 'Mo K\a'
_diffrn_radiation_wavelength 0.71073
_diffrn_reflns_av_R_equivalents 0.0498
_diffrn_reflns_av_unetI/netI 0.0392
_diffrn_reflns_limit_h_max 42
_diffrn_reflns_limit_h_min -44
_diffrn_reflns_limit_k_max 44
_diffrn_reflns_limit_k_min -44
_diffrn_reflns_limit_l_max 26
_diffrn_reflns_limit_l_min -26
_diffrn_reflns_number 131258
_diffrn_reflns_theta_full 30.04
_diffrn_reflns_theta_max 30.04
_diffrn_reflns_theta_min 1.29
_exptl_absorpt_coefficient_mu 2.78
_exptl_absorpt_correction_T_max 0.87
_exptl_absorpt_correction_T_min 0.43
_exptl_absorpt_correction_type multi-scan
_exptl_absorpt_process_details SADABS
_exptl_crystal_colour yellow
_exptl_crystal_density_diffrn 1.4527
_exptl_crystal_description plate
_exptl_crystal_F_000 8512
_exptl_crystal_size_max 0.30
_exptl_crystal_size_mid 0.18
_exptl_crystal_size_min 0.05
_refine_diff_density_max 0.33
_refine_diff_density_min -0.22
_refine_ls_abs_structure_details '  6644 of Friedel pairs used in the refinement'
_refine_ls_abs_structure_Flack -0.008(3)
_refine_ls_extinction_method none
_refine_ls_goodness_of_fit_gt 1.04
_refine_ls_goodness_of_fit_ref 1.00
_refine_ls_hydrogen_treatment constr
_refine_ls_number_constraints 297
_refine_ls_number_parameters 470
_refine_ls_number_reflns 13715
_refine_ls_number_restraints 0
_refine_ls_R_factor_all 0.0324
_refine_ls_R_factor_gt 0.0228
_refine_ls_shift/su_max 0.0381
_refine_ls_shift/su_mean 0.0038
_refine_ls_structure_factor_coef F
_refine_ls_weighting_details w=1/(\s^2^(F)+0.0001F^2^)
_refine_ls_weighting_scheme sigma
_refine_ls_wR_factor_gt 0.0233
_refine_ls_wR_factor_ref 0.0243
_reflns_number_gt 11701
_reflns_number_total 13715
_reflns_threshold_expression I>3\s(I)
_cod_data_source_file ol7b00857_si_001.cif
_cod_data_source_block I
_cod_depositor_comments
;
The following automatic conversions were performed:

data item '_diffrn_radiation_probe' value 'X-ray' was changed to
'x-ray' in accordance with the
/home/saulius/struct/COD-crude-data/automatic-downloads/DataCite-retrospective/ACS/depositions/lib/dictionaries/cif_core.dic
dictionary named 'cif_core.dic' version 2.4.2 last updated on
2011-04-26.

Automatic conversion script
Id: cif_fix_values 6909 2019-04-08 15:41:33Z antanas 
;
_cod_original_formula_sum 'C19 H37 Br1 Cu1 N3 P2'
_cod_database_code 1556041

loop_
_space_group_symop_id
_space_group_symop_operation_xyz
1 x,y,z
2 -x+1/2,-y+1/2,z+1/2
3 -y,x+1/2,z+1/4
4 y+1/2,-x,z+3/4
5 x,-y,z+1/2
6 -x+1/2,y+1/2,z
7 -y,-x+1/2,z+3/4
8 y+1/2,x,z+1/4
9 x+1/2,y+1/2,z+1/2
10 -x,-y,z
11 -y+1/2,x,z+3/4
12 y,-x+1/2,z+1/4
13 x+1/2,-y+1/2,z
14 -x,y,z+1/2
15 -y+1/2,-x,z+1/4
16 y,x+1/2,z+3/4

loop_
_atom_site_label
_atom_site_type_symbol
_atom_site_fract_x
_atom_site_fract_y
_atom_site_fract_z
_atom_site_adp_type
_atom_site_U_iso_or_equiv
_atom_site_site_symmetry_multiplicity
_atom_site_occupancy
_atom_site_calc_flag
Br1 Br 0.120312(6) 0.359867(6) 0.399762(10) Uani 0.01537(5) 16 1 d
Cu1 Cu 0.136121(7) 0.409388(7) 0.496204(12) Uani 0.01081(6) 16 1 d
P1 P 0.155387(17) 0.372464(16) 0.59428(3) Uani 0.01326(14) 16 1 d
P2 P 0.126165(16) 0.476359(16) 0.45635(3) Uani 0.01246(13) 16 1 d
N1 N 0.19882(5) 0.43108(5) 0.50682(8) Uani 0.0121(4) 16 1 d
N2 N 0.20986(5) 0.37522(6) 0.58392(9) Uani 0.0191(5) 16 1 d
N3 N 0.17850(5) 0.49104(5) 0.44526(9) Uani 0.0146(5) 16 1 d
C1 C 0.22704(6) 0.40817(6) 0.54371(10) Uani 0.0149(5) 16 1 d
C2 C 0.27010(6) 0.41786(6) 0.54324(11) Uani 0.0176(6) 16 1 d
C3 C 0.28245(6) 0.45352(7) 0.50556(11) Uani 0.0183(6) 16 1 d
C4 C 0.25359(6) 0.47932(6) 0.47156(10) Uani 0.0163(5) 16 1 d
C5 C 0.21073(6) 0.46707(6) 0.47398(10) Uani 0.0130(5) 16 1 d
C6 C 0.14464(8) 0.39498(7) 0.68327(11) Uani 0.0239(7) 16 1 d
C7 C 0.17761(9) 0.42843(8) 0.70456(13) Uani 0.0368(9) 16 1 d
C8 C 0.10065(8) 0.41497(8) 0.68382(13) Uani 0.0338(8) 16 1 d
C9 C 0.14713(6) 0.31485(6) 0.60873(11) Uani 0.0163(6) 16 1 d
C10 C 0.16807(7) 0.28779(7) 0.55203(12) Uani 0.0235(7) 16 1 d
C11 C 0.09928(7) 0.30577(7) 0.61075(13) Uani 0.0261(7) 16 1 d
C12 C 0.10474(7) 0.52077(6) 0.50992(11) Uani 0.0195(6) 16 1 d
C13 C 0.13231(8) 0.52788(7) 0.57493(11) Uani 0.0246(7) 16 1 d
C14 C 0.05869(7) 0.51123(8) 0.53149(14) Uani 0.0339(8) 16 1 d
C15 C 0.10445(7) 0.48596(7) 0.36610(11) Uani 0.0214(6) 16 1 d
C16 C 0.13401(8) 0.46760(7) 0.30907(11) Uani 0.0260(7) 16 1 d
C17 C 0.06005(7) 0.46670(8) 0.35918(13) Uani 0.0312(8) 16 1 d
C18 C 0.23938(7) 0.35222(8) 0.63029(15) Uani 0.0361(8) 16 1 d
C19 C 0.18937(7) 0.53336(6) 0.41783(12) Uani 0.0213(6) 16 1 d
Br2 Br 0.157556(7) 0.637867(7) 0.378076(10) Uani 0.02056(6) 16 1 d
Cu2 Cu 0.116276(7) 0.668094(7) 0.476012(12) Uani 0.01265(6) 16 1 d
P3 P 0.046662(16) 0.668779(16) 0.44400(3) Uani 0.01286(13) 16 1 d
P4 P 0.162369(16) 0.691730(16) 0.56002(3) Uani 0.01258(14) 16 1 d
N4 N 0.08752(5) 0.64048(5) 0.57140(8) Uani 0.0128(4) 16 1 d
N5 N 0.02539(5) 0.63447(5) 0.50614(9) Uani 0.0161(5) 16 1 d
N6 N 0.14864(5) 0.65983(5) 0.63154(9) Uani 0.0148(5) 16 1 d
C20 C 0.04675(6) 0.62768(6) 0.56989(10) Uani 0.0146(6) 16 1 d
C21 C 0.02743(7) 0.60899(6) 0.62903(11) Uani 0.0180(6) 16 1 d
C22 C 0.05141(7) 0.60629(6) 0.69054(11) Uani 0.0181(6) 16 1 d
C23 C 0.09220(7) 0.62222(6) 0.69412(10) Uani 0.0173(6) 16 1 d
C24 C 0.10906(6) 0.64038(6) 0.63291(10) Uani 0.0130(5) 16 1 d
C25 C 0.01059(7) 0.71547(6) 0.44816(11) Uani 0.0197(6) 16 1 d
C26 C 0.00176(7) 0.72699(7) 0.52583(12) Uani 0.0244(7) 16 1 d
C27 C 0.03053(8) 0.75341(7) 0.40975(12) Uani 0.0286(7) 16 1 d
C28 C 0.03059(6) 0.64219(6) 0.36061(10) Uani 0.0163(6) 16 1 d
C29 C 0.04326(7) 0.59542(7) 0.36127(11) Uani 0.0212(6) 16 1 d
C30 C 0.05046(7) 0.66478(7) 0.29657(10) Uani 0.0204(6) 16 1 d
C31 C 0.15846(6) 0.74712(6) 0.59219(10) Uani 0.0152(6) 16 1 d
C32 C 0.11173(6) 0.75969(7) 0.59603(12) Uani 0.0218(6) 16 1 d
C33 C 0.18172(7) 0.75871(7) 0.66034(12) Uani 0.0251(7) 16 1 d
C34 C 0.21984(6) 0.68244(7) 0.55213(11) Uani 0.0184(6) 16 1 d
C35 C 0.22993(7) 0.63519(7) 0.54022(13) Uani 0.0245(7) 16 1 d
C36 C 0.23749(7) 0.70938(7) 0.49160(12) Uani 0.0258(7) 16 1 d
C37 C -0.01880(6) 0.62031(7) 0.50219(11) Uani 0.0208(6) 16 1 d
C38 C 0.17460(7) 0.65561(7) 0.69507(11) Uani 0.0222(6) 16 1 d
H1c2 H 0.29037 0.400609 0.567911 Uiso 0.0211 16 1 d
H1c3 H 0.312052 0.460472 0.503019 Uiso 0.022 16 1 d
H1c4 H 0.262383 0.504586 0.447237 Uiso 0.0196 16 1 d
H1c6 H 0.146232 0.372239 0.716963 Uiso 0.0287 16 1 d
H1c7 H 0.204431 0.41488 0.712742 Uiso 0.0441 16 1 d
H2c7 H 0.180507 0.448863 0.667144 Uiso 0.0441 16 1 d
H3c7 H 0.16852 0.442458 0.747057 Uiso 0.0441 16 1 d
H1c8 H 0.079824 0.393767 0.672758 Uiso 0.0405 16 1 d
H2c8 H 0.094963 0.426529 0.729896 Uiso 0.0405 16 1 d
H3c8 H 0.099447 0.437199 0.649101 Uiso 0.0405 16 1 d
H1c9 H 0.16019 0.307431 0.652963 Uiso 0.0196 16 1 d
H1c10 H 0.197985 0.293441 0.55124 Uiso 0.0282 16 1 d
H2c10 H 0.163401 0.258346 0.562342 Uiso 0.0282 16 1 d
H3c10 H 0.156059 0.294483 0.50662 Uiso 0.0282 16 1 d
H1c11 H 0.085548 0.326099 0.64085 Uiso 0.0313 16 1 d
H2c11 H 0.087853 0.307812 0.563693 Uiso 0.0313 16 1 d
H3c11 H 0.094542 0.277729 0.628885 Uiso 0.0313 16 1 d
H1c12 H 0.104995 0.54623 0.482005 Uiso 0.0234 16 1 d
H1c13 H 0.160655 0.534714 0.560265 Uiso 0.0296 16 1 d
H2c13 H 0.120947 0.550855 0.602358 Uiso 0.0296 16 1 d
H3c13 H 0.132738 0.502558 0.603144 Uiso 0.0296 16 1 d
H1c14 H 0.041023 0.511078 0.490034 Uiso 0.0406 16 1 d
H2c14 H 0.057382 0.484004 0.554127 Uiso 0.0406 16 1 d
H3c14 H 0.048912 0.532658 0.563707 Uiso 0.0406 16 1 d
H1c15 H 0.1025 0.516053 0.359093 Uiso 0.0257 16 1 d
H1c16 H 0.160983 0.481665 0.311228 Uiso 0.0312 16 1 d
H2c16 H 0.137866 0.437794 0.3172 Uiso 0.0312 16 1 d
H3c16 H 0.121658 0.47187 0.263106 Uiso 0.0312 16 1 d
H1c17 H 0.041092 0.48066 0.391422 Uiso 0.0374 16 1 d
H2c17 H 0.050012 0.470378 0.311519 Uiso 0.0374 16 1 d
H3c17 H 0.061209 0.437005 0.370189 Uiso 0.0374 16 1 d
H1c18 H 0.223628 0.336713 0.66525 Uiso 0.0433 16 1 d
H2c18 H 0.255945 0.332848 0.602449 Uiso 0.0433 16 1 d
H3c18 H 0.257849 0.372075 0.653393 Uiso 0.0433 16 1 d
H1c19 H 0.164272 0.546813 0.399799 Uiso 0.0256 16 1 d
H2c19 H 0.201089 0.55025 0.455333 Uiso 0.0256 16 1 d
H3c19 H 0.209824 0.530619 0.380415 Uiso 0.0256 16 1 d
H1c21 H -0.00113 0.59851 0.627061 Uiso 0.0216 16 1 d
H1c22 H 0.03936 0.593017 0.731639 Uiso 0.0217 16 1 d
H1c23 H 0.108335 0.620839 0.737181 Uiso 0.0208 16 1 d
H1c25 H -0.015646 0.708414 0.425176 Uiso 0.0237 16 1 d
H1c26 H -0.009313 0.702649 0.550132 Uiso 0.0293 16 1 d
H2c26 H 0.027637 0.735891 0.5481 Uiso 0.0293 16 1 d
H3c26 H -0.018568 0.749625 0.527749 Uiso 0.0293 16 1 d
H1c27 H 0.031874 0.747626 0.359832 Uiso 0.0344 16 1 d
H2c27 H 0.013555 0.778235 0.4177 Uiso 0.0344 16 1 d
H3c27 H 0.058639 0.758133 0.427607 Uiso 0.0344 16 1 d
H1c28 H 0.000266 0.64377 0.356791 Uiso 0.0196 16 1 d
H1c29 H 0.028352 0.581058 0.398544 Uiso 0.0255 16 1 d
H2c29 H 0.036137 0.582753 0.316541 Uiso 0.0255 16 1 d
H3c29 H 0.073252 0.593077 0.369059 Uiso 0.0255 16 1 d
H1c30 H 0.042222 0.694093 0.296715 Uiso 0.0245 16 1 d
H2c30 H 0.080798 0.662766 0.299287 Uiso 0.0245 16 1 d
H3c30 H 0.040791 0.651611 0.253622 Uiso 0.0245 16 1 d
H1c31 H 0.173761 0.763404 0.55761 Uiso 0.0182 16 1 d
H1c32 H 0.098971 0.756397 0.550149 Uiso 0.0262 16 1 d
H2c32 H 0.097394 0.741842 0.629542 Uiso 0.0262 16 1 d
H3c32 H 0.109459 0.788745 0.610754 Uiso 0.0262 16 1 d
H1c33 H 0.210986 0.750647 0.656359 Uiso 0.0301 16 1 d
H2c33 H 0.179816 0.788749 0.667986 Uiso 0.0301 16 1 d
H3c33 H 0.169018 0.744035 0.699507 Uiso 0.0301 16 1 d
H1c34 H 0.233135 0.690569 0.595805 Uiso 0.022 16 1 d
H1c35 H 0.216625 0.618575 0.576561 Uiso 0.0294 16 1 d
H2c35 H 0.219398 0.626559 0.494693 Uiso 0.0294 16 1 d
H3c35 H 0.26007 0.630989 0.541899 Uiso 0.0294 16 1 d
H1c36 H 0.233415 0.738876 0.502225 Uiso 0.031 16 1 d
H2c36 H 0.267217 0.703725 0.486055 Uiso 0.031 16 1 d
H3c36 H 0.222909 0.702477 0.448428 Uiso 0.031 16 1 d
H1c37 H -0.030656 0.628486 0.457347 Uiso 0.0249 16 1 d
H2c37 H -0.019906 0.590006 0.506793 Uiso 0.0249 16 1 d
H3c37 H -0.03479 0.633143 0.53977 Uiso 0.0249 16 1 d
H1c38 H 0.201861 0.668264 0.686905 Uiso 0.0266 16 1 d
H2c38 H 0.160895 0.669667 0.733921 Uiso 0.0266 16 1 d
H3c38 H 0.178154 0.626106 0.706139 Uiso 0.0266 16 1 d

loop_
_atom_site_aniso_label
_atom_site_aniso_type_symbol
_atom_site_aniso_U_11
_atom_site_aniso_U_22
_atom_site_aniso_U_33
_atom_site_aniso_U_12
_atom_site_aniso_U_13
_atom_site_aniso_U_23
Br1 Br 0.01992(10) 0.01232(9) 0.01388(8) -0.00092(8) -0.00221(8) -0.00320(8)
Cu1 Cu 0.01098(11) 0.01093(11) 0.01052(11) -0.00027(9) -0.00108(8) 0.00002(9)
P1 P 0.0146(2) 0.0147(2) 0.0105(2) -0.0031(2) -0.00204(19) 0.00161(19)
P2 P 0.0140(2) 0.0101(2) 0.0133(2) 0.00191(18) -0.00254(19) -0.00151(18)
N1 N 0.0110(8) 0.0124(8) 0.0127(8) -0.0014(6) -0.0007(6) -0.0014(6)
N2 N 0.0134(9) 0.0210(9) 0.0230(9) -0.0014(7) -0.0064(7) 0.0103(7)
N3 N 0.0146(8) 0.0104(8) 0.0187(8) -0.0011(6) 0.0005(7) 0.0036(7)
C1 C 0.0153(10) 0.0137(9) 0.0155(9) -0.0012(8) -0.0032(8) 0.0001(8)
C2 C 0.0118(10) 0.0178(10) 0.0233(10) 0.0014(8) -0.0038(8) -0.0003(9)
C3 C 0.0103(9) 0.0219(11) 0.0227(10) -0.0039(8) 0.0010(8) -0.0060(8)
C4 C 0.0186(10) 0.0151(9) 0.0153(9) -0.0051(8) 0.0017(8) -0.0029(8)
C5 C 0.0173(9) 0.0101(8) 0.0117(9) -0.0008(7) 0.0002(7) -0.0046(7)
C6 C 0.0412(14) 0.0191(11) 0.0115(9) -0.0082(10) 0.0008(9) 0.0002(8)
C7 C 0.0585(18) 0.0311(14) 0.0207(12) -0.0151(12) -0.0060(12) -0.0057(11)
C8 C 0.0487(16) 0.0266(13) 0.0261(13) -0.0066(11) 0.0181(12) -0.0036(10)
C9 C 0.0191(10) 0.0138(9) 0.0160(10) -0.0032(8) -0.0032(8) 0.0026(8)
C10 C 0.0291(12) 0.0178(11) 0.0237(11) 0.0019(9) 0.0017(9) 0.0039(9)
C11 C 0.0237(12) 0.0188(11) 0.0358(13) -0.0060(9) 0.0022(10) 0.0017(10)
C12 C 0.0238(11) 0.0125(10) 0.0221(11) 0.0048(8) -0.0012(9) -0.0019(8)
C13 C 0.0339(13) 0.0181(11) 0.0219(11) 0.0020(10) 0.0006(10) -0.0079(9)
C14 C 0.0253(13) 0.0347(14) 0.0415(15) 0.0096(11) 0.0049(11) -0.0150(12)
C15 C 0.0318(12) 0.0131(10) 0.0193(10) 0.0041(9) -0.0112(9) 0.0012(8)
C16 C 0.0422(14) 0.0217(12) 0.0140(10) -0.0060(10) -0.0038(9) 0.0014(9)
C17 C 0.0274(12) 0.0360(14) 0.0303(13) 0.0063(11) -0.0165(10) -0.0050(11)
C18 C 0.0239(12) 0.0364(14) 0.0479(16) -0.0071(10) -0.0197(12) 0.0260(13)
C19 C 0.0260(12) 0.0115(10) 0.0264(11) -0.0012(9) 0.0013(9) 0.0046(8)
Br2 Br 0.02111(10) 0.02484(11) 0.01574(9) 0.00885(9) -0.00114(8) -0.00509(9)
Cu2 Cu 0.01360(11) 0.01350(11) 0.01086(10) 0.00131(9) -0.00113(9) -0.00012(9)
P3 P 0.0133(2) 0.0145(2) 0.0107(2) 0.0018(2) -0.00102(19) -0.00007(19)
P4 P 0.0135(2) 0.0125(2) 0.0117(2) 0.00023(19) -0.00067(19) 0.00023(18)
N4 N 0.0149(8) 0.0123(8) 0.0112(7) 0.0004(6) -0.0012(6) -0.0002(6)
N5 N 0.0126(8) 0.0224(9) 0.0134(8) -0.0025(7) -0.0012(6) 0.0000(7)
N6 N 0.0184(9) 0.0153(8) 0.0109(7) -0.0010(7) -0.0049(7) 0.0034(6)
C20 C 0.0171(10) 0.0135(10) 0.0133(9) 0.0016(8) 0.0011(8) -0.0002(7)
C21 C 0.0195(10) 0.0170(10) 0.0174(9) -0.0030(8) 0.0045(8) 0.0002(8)
C22 C 0.0266(11) 0.0138(10) 0.0139(10) 0.0015(8) 0.0076(8) 0.0025(8)
C23 C 0.0266(11) 0.0131(9) 0.0122(9) 0.0037(9) -0.0021(8) 0.0017(8)
C24 C 0.0160(9) 0.0089(9) 0.0141(9) 0.0030(7) -0.0009(7) -0.0013(7)
C25 C 0.0158(10) 0.0196(11) 0.0237(11) 0.0048(8) -0.0052(9) -0.0035(9)
C26 C 0.0189(11) 0.0243(12) 0.0300(12) 0.0006(9) 0.0060(9) -0.0075(9)
C27 C 0.0457(15) 0.0186(11) 0.0216(11) 0.0107(10) -0.0028(10) 0.0001(9)
C28 C 0.0130(9) 0.0205(10) 0.0156(9) 0.0015(8) -0.0014(8) -0.0042(8)
C29 C 0.0239(12) 0.0204(11) 0.0195(10) -0.0005(9) -0.0013(9) -0.0054(8)
C30 C 0.0240(11) 0.0247(11) 0.0125(9) 0.0071(9) -0.0024(8) -0.0012(8)
C31 C 0.0165(10) 0.0144(10) 0.0146(9) 0.0004(8) -0.0001(8) -0.0007(8)
C32 C 0.0168(10) 0.0228(11) 0.0259(11) 0.0014(9) 0.0008(9) -0.0057(9)
C33 C 0.0282(12) 0.0219(11) 0.0253(11) 0.0008(9) -0.0087(10) -0.0064(9)
C34 C 0.0148(10) 0.0207(11) 0.0195(10) 0.0012(8) -0.0015(8) -0.0027(8)
C35 C 0.0212(12) 0.0235(12) 0.0290(12) 0.0068(9) -0.0041(9) -0.0015(10)
C36 C 0.0180(11) 0.0246(11) 0.0350(13) 0.0003(9) 0.0112(10) 0.0005(10)
C37 C 0.0144(10) 0.0275(12) 0.0205(10) -0.0052(9) -0.0001(8) -0.0009(9)
C38 C 0.0245(11) 0.0250(11) 0.0171(10) -0.0043(10) -0.0087(9) 0.0046(9)

loop_
_atom_type_symbol
_atom_type_scat_dispersion_real
_atom_type_scat_dispersion_imag
_atom_type_scat_source
C 0.0033 0.0016 'International Tables Vol C tables 4.2.6.8 and 6.1.1.1'
H 0.0000 0.0000 'International Tables Vol C tables 4.2.6.8 and 6.1.1.1'
Br -0.2901 2.4595 'International Tables Vol C tables 4.2.6.8 and 6.1.1.1'
Cu 0.3201 1.2651 'International Tables Vol C tables 4.2.6.8 and 6.1.1.1'
N 0.0061 0.0033 'International Tables Vol C tables 4.2.6.8 and 6.1.1.1'
P 0.1023 0.0942 'International Tables Vol C tables 4.2.6.8 and 6.1.1.1'

loop_
_geom_angle_atom_site_label_1
_geom_angle_atom_site_label_2
_geom_angle_atom_site_label_3
_geom_angle
Cu1 Br1 N1 28.36(2)
Br1 Cu1 P1 109.474(16)
Br1 Cu1 P2 108.645(16)
Br1 Cu1 N1 118.02(4)
P1 Cu1 P2 141.88(2)
P1 Cu1 N1 80.64(5)
P2 Cu1 N1 81.87(4)
Cu1 P1 N2 98.49(6)
Cu1 P1 C6 119.55(7)
Cu1 P1 C9 125.78(7)
N2 P1 C6 105.33(10)
N2 P1 C9 101.83(9)
C6 P1 C9 102.49(10)
Cu1 P2 N3 99.08(6)
Cu1 P2 C12 125.02(7)
Cu1 P2 C15 120.46(7)
N3 P2 C12 102.23(9)
N3 P2 C15 101.37(9)
C12 P2 C15 104.01(9)
Br1 N1 Cu1 33.62(3)
Br1 N1 C1 112.30(11)
Br1 N1 C5 115.04(11)
Cu1 N1 C1 119.90(13)
Cu1 N1 C5 119.51(12)
C1 N1 C5 120.53(16)
P1 N2 C1 118.95(14)
P1 N2 C18 122.46(15)
C1 N2 C18 116.43(17)
P2 N3 C5 120.69(13)
P2 N3 C19 120.54(13)
C5 N3 C19 117.65(16)
N1 C1 N2 115.18(17)
N1 C1 C2 121.71(18)
N2 C1 C2 123.08(18)
C1 C2 C3 117.10(18)
C1 C2 H1c2 121.46
C3 C2 H1c2 121.44
C2 C3 C4 122.13(19)
C2 C3 H1c3 118.95
C4 C3 H1c3 118.92
C3 C4 C5 117.19(18)
C3 C4 H1c4 121.41
C5 C4 H1c4 121.4
N1 C5 N3 115.97(16)
N1 C5 C4 120.96(17)
N3 C5 C4 123.06(17)
P1 C6 C7 112.12(16)
P1 C6 C8 109.32(15)
P1 C6 H1c6 107.71
C7 C6 C8 109.32(19)
C7 C6 H1c6 107.74
C8 C6 H1c6 110.62
C6 C7 H1c7 109.47
C6 C7 H2c7 109.46
C6 C7 H3c7 109.47
H1c7 C7 H2c7 109.45
H1c7 C7 H3c7 109.51
H2c7 C7 H3c7 109.47
C6 C8 H1c8 109.47
C6 C8 H2c8 109.48
C6 C8 H3c8 109.46
H1c8 C8 H2c8 109.49
H1c8 C8 H3c8 109.44
H2c8 C8 H3c8 109.48
P1 C9 C10 112.67(14)
P1 C9 C11 108.89(14)
P1 C9 H1c9 107.83
C10 C9 C11 109.86(17)
C10 C9 H1c9 106.81
C11 C9 H1c9 110.76
C9 C10 H1c10 109.49
C9 C10 H2c10 109.49
C9 C10 H3c10 109.48
H1c10 C10 H2c10 109.48
H1c10 C10 H3c10 109.44
H2c10 C10 H3c10 109.44
C9 C11 H1c11 109.48
C9 C11 H2c11 109.46
C9 C11 H3c11 109.47
H1c11 C11 H2c11 109.46
H1c11 C11 H3c11 109.5
H2c11 C11 H3c11 109.45
P2 C12 C13 110.05(15)
P2 C12 C14 109.91(15)
P2 C12 H1c12 109.22
C13 C12 C14 110.81(18)
C13 C12 H1c12 108.33
C14 C12 H1c12 108.46
C12 C13 H1c13 109.45
C12 C13 H2c13 109.46
C12 C13 H3c13 109.46
H1c13 C13 H2c13 109.48
H1c13 C13 H3c13 109.48
H2c13 C13 H3c13 109.51
C12 C14 H1c14 109.46
C12 C14 H2c14 109.47
C12 C14 H3c14 109.47
H1c14 C14 H2c14 109.46
H1c14 C14 H3c14 109.46
H2c14 C14 H3c14 109.51
P2 C15 C16 110.88(15)
P2 C15 C17 110.49(15)
P2 C15 H1c15 108.09
C16 C15 C17 110.21(18)
C16 C15 H1c15 108.34
C17 C15 H1c15 108.76
C15 C16 H1c16 109.49
C15 C16 H2c16 109.49
C15 C16 H3c16 109.48
H1c16 C16 H2c16 109.48
H1c16 C16 H3c16 109.44
H2c16 C16 H3c16 109.45
C15 C17 H1c17 109.48
C15 C17 H2c17 109.47
C15 C17 H3c17 109.48
H1c17 C17 H2c17 109.46
H1c17 C17 H3c17 109.5
H2c17 C17 H3c17 109.45
N2 C18 H1c18 109.46
N2 C18 H2c18 109.45
N2 C18 H3c18 109.46
H1c18 C18 H2c18 109.48
H1c18 C18 H3c18 109.51
H2c18 C18 H3c18 109.47
N3 C19 H1c19 109.48
N3 C19 H2c19 109.49
N3 C19 H3c19 109.47
H1c19 C19 H2c19 109.49
H1c19 C19 H3c19 109.43
H2c19 C19 H3c19 109.47
Br2 Cu2 P3 108.381(16)
Br2 Cu2 P4 108.246(16)
Br2 Cu2 N4 133.05(4)
P3 Cu2 P4 142.87(2)
P3 Cu2 N4 79.81(4)
P4 Cu2 N4 79.78(4)
Cu2 P3 N5 100.83(6)
Cu2 P3 C25 125.82(7)
Cu2 P3 C28 118.99(7)
N5 P3 C25 103.23(9)
N5 P3 C28 100.75(9)
C25 P3 C28 103.08(9)
Cu2 P4 N6 101.08(6)
Cu2 P4 C31 119.62(7)
Cu2 P4 C34 121.32(7)
N6 P4 C31 105.94(8)
N6 P4 C34 102.47(9)
C31 P4 C34 104.00(9)
Cu2 N4 C20 119.69(12)
Cu2 N4 C24 120.00(13)
C20 N4 C24 119.96(16)
P3 N5 C20 119.53(13)
P3 N5 C37 121.64(13)
C20 N5 C37 117.15(16)
P4 N6 C24 119.55(13)
P4 N6 C38 123.47(14)
C24 N6 C38 116.64(16)
N4 C20 N5 115.65(16)
N4 C20 C21 121.57(18)
N5 C20 C21 122.77(18)
C20 C21 C22 117.07(19)
C20 C21 H1c21 121.44
C22 C21 H1c21 121.49
C21 C22 C23 121.70(19)
C21 C22 H1c22 119.14
C23 C22 H1c22 119.16
C22 C23 C24 117.60(18)
C22 C23 H1c23 121.21
C24 C23 H1c23 121.19
N4 C24 N6 115.86(16)
N4 C24 C23 121.56(18)
N6 C24 C23 122.58(18)
P3 C25 C26 109.75(14)
P3 C25 C27 110.27(15)
P3 C25 H1c25 108.9
C26 C25 C27 109.94(17)
C26 C25 H1c25 109.26
C27 C25 H1c25 108.7
C25 C26 H1c26 109.45
C25 C26 H2c26 109.45
C25 C26 H3c26 109.45
H1c26 C26 H2c26 109.5
H1c26 C26 H3c26 109.49
H2c26 C26 H3c26 109.49
C25 C27 H1c27 109.48
C25 C27 H2c27 109.49
C25 C27 H3c27 109.49
H1c27 C27 H2c27 109.44
H1c27 C27 H3c27 109.45
H2c27 C27 H3c27 109.49
P3 C28 C29 110.98(13)
P3 C28 C30 110.26(14)
P3 C28 H1c28 108.21
C29 C28 C30 110.32(16)
C29 C28 H1c28 108.13
C30 C28 H1c28 108.86
C28 C29 H1c29 109.48
C28 C29 H2c29 109.46
C28 C29 H3c29 109.47
H1c29 C29 H2c29 109.47
H1c29 C29 H3c29 109.5
H2c29 C29 H3c29 109.45
C28 C30 H1c30 109.49
C28 C30 H2c30 109.49
C28 C30 H3c30 109.48
H1c30 C30 H2c30 109.47
H1c30 C30 H3c30 109.44
H2c30 C30 H3c30 109.44
P4 C31 C32 108.93(14)
P4 C31 C33 118.03(14)
P4 C31 H1c31 104.35
C32 C31 C33 111.21(17)
C32 C31 H1c31 112.23
C33 C31 H1c31 101.72
C31 C32 H1c32 109.46
C31 C32 H2c32 109.47
C31 C32 H3c32 109.47
H1c32 C32 H2c32 109.46
H1c32 C32 H3c32 109.45
H2c32 C32 H3c32 109.51
C31 C33 H1c33 109.45
C31 C33 H2c33 109.45
C31 C33 H3c33 109.46
H1c33 C33 H2c33 109.47
H1c33 C33 H3c33 109.5
H2c33 C33 H3c33 109.5
P4 C34 C35 111.66(14)
P4 C34 C36 109.29(14)
P4 C34 H1c34 108.54
C35 C34 C36 110.70(17)
C35 C34 H1c34 107.06
C36 C34 H1c34 109.53
C34 C35 H1c35 109.48
C34 C35 H2c35 109.47
C34 C35 H3c35 109.48
H1c35 C35 H2c35 109.46
H1c35 C35 H3c35 109.5
H2c35 C35 H3c35 109.44
C34 C36 H1c36 109.49
C34 C36 H2c36 109.49
C34 C36 H3c36 109.48
H1c36 C36 H2c36 109.48
H1c36 C36 H3c36 109.45
H2c36 C36 H3c36 109.44
N5 C37 H1c37 109.46
N5 C37 H2c37 109.47
N5 C37 H3c37 109.48
H1c37 C37 H2c37 109.45
H1c37 C37 H3c37 109.47
H2c37 C37 H3c37 109.5
N6 C38 H1c38 109.45
N6 C38 H2c38 109.46
N6 C38 H3c38 109.45
H1c38 C38 H2c38 109.49
H1c38 C38 H3c38 109.47
H2c38 C38 H3c38 109.51

loop_
_geom_bond_atom_site_label_1
_geom_bond_atom_site_label_2
_geom_bond_distance
Br1 Cu1 2.4492(3)
Br1 N1 3.9053(16)
Cu1 P1 2.2693(6)
Cu1 P2 2.2635(6)
Cu1 N1 2.1016(15)
P1 N2 1.7307(18)
P1 C6 1.854(2)
P1 C9 1.855(2)
P2 N3 1.7267(17)
P2 C12 1.854(2)
P2 C15 1.860(2)
N1 C1 1.341(2)
N1 C5 1.347(2)
N2 C1 1.396(3)
N2 C18 1.469(3)
N3 C5 1.377(2)
N3 C19 1.472(3)
C1 C2 1.392(3)
C2 C3 1.386(3)
C2 H1c2 0.9598
C3 C4 1.379(3)
C3 H1c3 0.96
C4 C5 1.406(3)
C4 H1c4 0.9602
C6 C7 1.534(3)
C6 C8 1.524(4)
C6 H1c6 0.9597
C7 H1c7 0.9599
C7 H2c7 0.9603
C7 H3c7 0.9597
C8 H1c8 0.9601
C8 H2c8 0.9596
C8 H3c8 0.9603
C9 C10 1.519(3)
C9 C11 1.536(3)
C9 H1c9 0.9596
C10 H1c10 0.96
C10 H2c10 0.9599
C10 H3c10 0.9604
C11 H1c11 0.9597
C11 H2c11 0.9604
C11 H3c11 0.9599
C12 C13 1.520(3)
C12 C14 1.538(3)
C12 H1c12 0.9602
C13 H1c13 0.9601
C13 H2c13 0.9598
C13 H3c13 0.9598
C14 H1c14 0.9603
C14 H2c14 0.9598
C14 H3c14 0.9598
C15 C16 1.537(3)
C15 C17 1.532(3)
C15 H1c15 0.9601
C16 H1c16 0.96
C16 H2c16 0.9599
C16 H3c16 0.9604
C17 H1c17 0.9597
C17 H2c17 0.9604
C17 H3c17 0.9599
C18 H1c18 0.9597
C18 H2c18 0.9602
C18 H3c18 0.9598
C19 H1c19 0.9601
C19 H2c19 0.9597
C19 H3c19 0.9603
Br2 Cu2 2.4532(4)
Cu2 P3 2.2768(6)
Cu2 P4 2.2762(6)
Cu2 N4 2.1956(16)
P3 N5 1.7308(17)
P3 C25 1.862(2)
P3 C28 1.854(2)
P4 N6 1.7380(17)
P4 C31 1.853(2)
P4 C34 1.842(2)
N4 C20 1.348(3)
N4 C24 1.345(2)
N5 C20 1.395(3)
N5 C37 1.465(3)
N6 C24 1.391(3)
N6 C38 1.458(3)
C20 C21 1.401(3)
C21 C22 1.388(3)
C21 H1c21 0.96
C22 C23 1.382(3)
C22 H1c22 0.9597
C23 C24 1.394(3)
C23 H1c23 0.9597
C25 C26 1.535(3)
C25 C27 1.534(3)
C25 H1c25 0.9602
C26 H1c26 0.9598
C26 H2c26 0.9598
C26 H3c26 0.96
C27 H1c27 0.9604
C27 H2c27 0.9599
C27 H3c27 0.9599
C28 C29 1.528(3)
C28 C30 1.536(3)
C28 H1c28 0.96
C29 H1c29 0.9597
C29 H2c29 0.9604
C29 H3c29 0.96
C30 H1c30 0.96
C30 H2c30 0.96
C30 H3c30 0.9603
C31 C32 1.527(3)
C31 C33 1.525(3)
C31 H1c31 0.9603
C32 H1c32 0.9604
C32 H2c32 0.9597
C32 H3c32 0.9599
C33 H1c33 0.96
C33 H2c33 0.9599
C33 H3c33 0.9597
C34 C35 1.540(3)
C34 C36 1.528(3)
C34 H1c34 0.9596
C35 H1c35 0.9597
C35 H2c35 0.9604
C35 H3c35 0.96
C36 H1c36 0.9599
C36 H2c36 0.96
C36 H3c36 0.9603
C37 H1c37 0.9604
C37 H2c37 0.96
C37 H3c37 0.9597
C38 H1c38 0.9601
C38 H2c38 0.9597
C38 H3c38 0.9599

loop_
_twin_individual_id
_twin_individual_mass_fraction_refined
_twin_individual_twin_matrix_11
_twin_individual_twin_matrix_12
_twin_individual_twin_matrix_13
_twin_individual_twin_matrix_21
_twin_individual_twin_matrix_22
_twin_individual_twin_matrix_23
_twin_individual_twin_matrix_31
_twin_individual_twin_matrix_32
_twin_individual_twin_matrix_33
1 1.008(3) 1 0 0 0 1 0 0 0 1
2 -0.008(3) -1 0 0 0 -1 0 0 0 -1
